data_7105452
loop_
_publ_author_name
'Safa, Muhieddine'
'Jennings, Michael C'
'Puddephatt, Richard J'

_publ_section_title
;
 Easy oxidatively induced silicon-carbon bond activation in
 organoplatinum chemistry.
;
_journal_issue 16
_journal_name_full 'Chemical communications (Cambridge, England)'
_journal_page_first 2811
_journal_page_last 2813
_journal_paper_doi 10.1039/b927248h
_journal_volume 46
_journal_year 2010
_chemical_formula_moiety 'C14 H20 I2 N2 Pt Si'
_chemical_formula_sum 'C14 H20 I2 N2 Pt Si'
_chemical_formula_weight 693.30
_chemical_name_systematic
;
?
;
_space_group_IT_number 14
_symmetry_cell_setting monoclinic
_symmetry_space_group_name_Hall '-P 2yn'
_symmetry_space_group_name_H-M 'P 1 21/n 1'
_atom_sites_solution_hydrogens geom
_atom_sites_solution_primary direct
_atom_sites_solution_secondary difmap
_audit_creation_method SHELXL-97
_cell_angle_alpha 90.00
_cell_angle_beta 100.964(2)
_cell_angle_gamma 90.00
_cell_formula_units_Z 4
_cell_length_a 9.3692(3)
_cell_length_b 13.7960(5)
_cell_length_c 14.4724(5)
_cell_measurement_reflns_used 16516
_cell_measurement_temperature 150(2)
_cell_measurement_theta_max 27.48
_cell_measurement_theta_min 2.04
_cell_volume 1836.52(11)
_computing_cell_refinement 'DENZO-SMN (Otwinowski & Minor, 1997)'
_computing_data_collection 'COLLECT (Nonius, 1997-2001)'
_computing_data_reduction DENZO-SMN
_computing_molecular_graphics 'SHELXTL/PC (Sheldrick, 2001)'
_computing_publication_material SHELXTL/PC
_computing_structure_refinement 'SHELXL-97 (Sheldrick, 1997)'
_computing_structure_solution 'SHELXS-97 (Sheldrick, 1997)'
_diffrn_ambient_temperature 150(2)
_diffrn_measured_fraction_theta_full 0.996
_diffrn_measured_fraction_theta_max 0.996
_diffrn_measurement_device_type 'Nonius Kappa-CCD'
_diffrn_measurement_method '\f scans, and \w scans with \k offsets'
_diffrn_radiation_monochromator graphite
_diffrn_radiation_source 'fine-focus sealed tube'
_diffrn_radiation_type MoK\a
_diffrn_radiation_wavelength 0.71073
_diffrn_reflns_av_R_equivalents 0.073
_diffrn_reflns_av_sigmaI/netI 0.0457
_diffrn_reflns_limit_h_max 12
_diffrn_reflns_limit_h_min -12
_diffrn_reflns_limit_k_max 17
_diffrn_reflns_limit_k_min -17
_diffrn_reflns_limit_l_max 18
_diffrn_reflns_limit_l_min -18
_diffrn_reflns_number 19077
_diffrn_reflns_theta_full 27.48
_diffrn_reflns_theta_max 27.48
_diffrn_reflns_theta_min 2.66
_diffrn_standards_number 0
_exptl_absorpt_coefficient_mu 11.061
_exptl_absorpt_correction_T_max 0.6078
_exptl_absorpt_correction_T_min 0.1898
_exptl_absorpt_correction_type multi-scan
_exptl_absorpt_process_details 'DENZO-SMN (Otwinowski & Minor, 1997)'
_exptl_crystal_colour yellow
_exptl_crystal_density_diffrn 2.507
_exptl_crystal_density_method 'not measured'
_exptl_crystal_description prism
_exptl_crystal_F_000 1264
_exptl_crystal_size_max 0.22
_exptl_crystal_size_mid 0.20
_exptl_crystal_size_min 0.05
_refine_diff_density_max 3.239
_refine_diff_density_min -2.436
_refine_diff_density_rms 0.328
_refine_ls_extinction_coef 0.0018(2)
_refine_ls_extinction_expression Fc^*^=kFc[1+0.001xFc^2^\l^3^/sin(2\q)]^-1/4^
_refine_ls_extinction_method SHELXL
_refine_ls_goodness_of_fit_ref 1.065
_refine_ls_hydrogen_treatment constr
_refine_ls_matrix_type full
_refine_ls_number_parameters 186
_refine_ls_number_reflns 4189
_refine_ls_number_restraints 0
_refine_ls_restrained_S_all 1.065
_refine_ls_R_factor_all 0.0594
_refine_ls_R_factor_gt 0.0507
_refine_ls_shift/su_max 0.001
_refine_ls_shift/su_mean 0.000
_refine_ls_structure_factor_coef Fsqd
_refine_ls_weighting_details 'calc w=1/[\s^2^(Fo^2^)+(0.0969P)^2^+0.2846P] where P=(Fo^2^+2Fc^2^)/3'
_refine_ls_weighting_scheme calc
_refine_ls_wR_factor_gt 0.1369
_refine_ls_wR_factor_ref 0.1429
_reflns_number_gt 3536
_reflns_number_total 4189
_reflns_threshold_expression I>2\s(I)
_cod_data_source_file b927248h.txt
_cod_data_source_block 4
_cod_depositor_comments
;
The following automatic conversions were performed:
'_symmetry_cell_setting' value 'Monoclinic' changed to 'monoclinic'
according to '/home/saulius/struct/CIF-dictionaries/cif_core.dic'
dictionary named 'cif_core.dic' version 2.4.1 from 2010-06-29.

Automatic conversion script
Id: cif_fix_enum 1527 2010-12-29 10:47:43Z saulius 
;
_cod_original_sg_symbol_H-M 'P 21/n'
_cod_database_code 7105452

loop_
_symmetry_equiv_pos_as_xyz
'x, y, z'
'-x+1/2, y+1/2, -z+1/2'
'-x, -y, -z'
'x-1/2, -y-1/2, z-1/2'

loop_
_atom_site_label
_atom_site_type_symbol
_atom_site_fract_x
_atom_site_fract_y
_atom_site_fract_z
_atom_site_U_iso_or_equiv
_atom_site_adp_type
_atom_site_occupancy
_atom_site_symmetry_multiplicity
_atom_site_calc_flag
_atom_site_refinement_flags
_atom_site_disorder_assembly
_atom_site_disorder_group
Pt Pt 0.47962(3) 0.77896(2) 0.75425(2) 0.02460(15) Uani 1 1 d . . .
I2 I 0.36240(6) 0.61462(4) 0.79356(4) 0.03261(18) Uani 1 1 d . . .
I3 I 0.60645(6) 0.93984(4) 0.71013(4) 0.03551(18) Uani 1 1 d . . .
C1 C 0.5021(11) 0.7167(6) 0.6270(6) 0.035(2) Uani 1 1 d . . .
H1A H 0.5693 0.7557 0.5981 0.052 Uiso 1 1 calc R . .
H1B H 0.4071 0.7143 0.5848 0.052 Uiso 1 1 calc R . .
H1C H 0.5407 0.6508 0.6382 0.052 Uiso 1 1 calc R . .
C2 C 0.6807(9) 0.7174(6) 0.8078(7) 0.034(2) Uani 1 1 d . . .
H2A H 0.6887 0.6548 0.7772 0.051 Uiso 1 1 calc R . .
H2B H 0.6902 0.7077 0.8758 0.051 Uiso 1 1 calc R . .
H2C H 0.7580 0.7607 0.7958 0.051 Uiso 1 1 calc R . .
N11 N 0.4661(7) 0.8380(4) 0.8942(4) 0.0243(13) Uani 1 1 d . . .
C12 C 0.5904(9) 0.8677(6) 0.9470(6) 0.0300(17) Uani 1 1 d . . .
H12A H 0.6728 0.8740 0.9181 0.036 Uiso 1 1 calc R . .
C13 C 0.6067(10) 0.8900(5) 1.0422(6) 0.035(2) Uani 1 1 d . . .
H13A H 0.6988 0.9080 1.0777 0.042 Uiso 1 1 calc R . .
C14 C 0.4859(10) 0.8853(6) 1.0839(6) 0.0339(19) Uani 1 1 d . . .
H14A H 0.4922 0.8997 1.1487 0.041 Uiso 1 1 calc R . .
C15 C 0.3550(9) 0.8587(6) 1.0274(5) 0.0283(17) Uani 1 1 d . . .
H15A H 0.2697 0.8556 1.0538 0.034 Uiso 1 1 calc R . .
C16 C 0.3465(9) 0.8362(5) 0.9310(5) 0.0249(15) Uani 1 1 d . . .
Si17 Si 0.1545(2) 0.81273(16) 0.86252(15) 0.0250(5) Uani 1 1 d . . .
C18 C 0.0436(9) 0.9153(6) 0.8968(6) 0.0336(18) Uani 1 1 d . . .
H18A H -0.0572 0.9092 0.8632 0.050 Uiso 1 1 calc R . .
H18B H 0.0839 0.9771 0.8804 0.050 Uiso 1 1 calc R . .
H18C H 0.0462 0.9131 0.9648 0.050 Uiso 1 1 calc R . .
C19 C 0.0693(10) 0.6982(6) 0.8943(6) 0.0343(19) Uani 1 1 d . . .
H19A H 0.1347 0.6665 0.9464 0.051 Uiso 1 1 calc R . .
H19B H 0.0516 0.6548 0.8397 0.051 Uiso 1 1 calc R . .
H19C H -0.0232 0.7132 0.9134 0.051 Uiso 1 1 calc R . .
C20 C 0.1453(8) 0.8327(5) 0.7311(5) 0.0225(15) Uani 1 1 d . . .
C21 C 0.0065(9) 0.8501(6) 0.6783(6) 0.0301(17) Uani 1 1 d . . .
H21A H -0.0765 0.8444 0.7068 0.036 Uiso 1 1 calc R . .
C22 C -0.0097(10) 0.8757(6) 0.5842(6) 0.037(2) Uani 1 1 d . . .
H22A H -0.1038 0.8851 0.5471 0.045 Uiso 1 1 calc R . .
C23 C 0.1122(9) 0.8872(6) 0.5455(6) 0.0334(19) Uani 1 1 d . . .
H23A H 0.1049 0.9087 0.4824 0.040 Uiso 1 1 calc R . .
C24 C 0.2465(9) 0.8664(6) 0.6014(6) 0.0332(18) Uani 1 1 d . . .
H24A H 0.3308 0.8734 0.5744 0.040 Uiso 1 1 calc R . .
N25 N 0.2635(7) 0.8378(5) 0.6896(4) 0.0253(13) Uani 1 1 d . . .

loop_
_atom_site_aniso_label
_atom_site_aniso_U_11
_atom_site_aniso_U_22
_atom_site_aniso_U_33
_atom_site_aniso_U_23
_atom_site_aniso_U_13
_atom_site_aniso_U_12
Pt 0.0239(2) 0.0271(2) 0.0233(2) 0.00128(11) 0.00587(13) 0.00345(11)
I2 0.0403(3) 0.0284(3) 0.0280(3) 0.0004(2) 0.0035(2) 0.0010(2)
I3 0.0324(3) 0.0342(3) 0.0426(4) 0.0062(2) 0.0138(3) 0.0002(2)
C1 0.048(6) 0.039(5) 0.021(4) -0.003(3) 0.016(4) 0.013(4)
C2 0.021(4) 0.035(5) 0.042(5) 0.007(4) -0.001(4) 0.013(3)
N11 0.024(3) 0.026(3) 0.022(3) -0.003(3) 0.002(3) 0.005(3)
C12 0.024(4) 0.028(4) 0.037(4) -0.001(4) 0.004(3) -0.004(3)
C13 0.040(5) 0.026(4) 0.031(4) -0.002(3) -0.013(4) -0.002(3)
C14 0.048(5) 0.028(4) 0.022(4) 0.000(3) -0.005(4) 0.002(4)
C15 0.036(4) 0.029(4) 0.023(4) -0.003(3) 0.012(3) -0.002(3)
C16 0.034(4) 0.021(3) 0.019(3) 0.004(3) 0.003(3) -0.003(3)
Si17 0.0226(10) 0.0284(11) 0.0244(11) -0.0015(9) 0.0058(8) -0.0020(9)
C18 0.029(4) 0.041(5) 0.034(4) 0.001(4) 0.015(4) 0.002(4)
C19 0.040(5) 0.031(4) 0.033(5) 0.002(4) 0.008(4) -0.002(4)
C20 0.026(4) 0.017(3) 0.022(4) -0.007(3) 0.001(3) -0.002(3)
C21 0.028(4) 0.033(4) 0.031(4) 0.002(3) 0.010(3) 0.001(3)
C22 0.038(5) 0.027(4) 0.038(5) -0.013(4) -0.014(4) 0.003(4)
C23 0.037(5) 0.035(5) 0.025(4) -0.003(3) -0.002(3) 0.007(4)
C24 0.027(4) 0.041(5) 0.031(4) 0.004(4) 0.005(3) 0.000(4)
N25 0.026(3) 0.028(3) 0.022(3) 0.005(3) 0.004(3) 0.004(3)

loop_
_atom_type_symbol
_atom_type_description
_atom_type_scat_dispersion_real
_atom_type_scat_dispersion_imag
_atom_type_scat_source
C C 0.0033 0.0016 'International Tables Vol C Tables 4.2.6.8 and 6.1.1.4'
H H 0.0000 0.0000 'International Tables Vol C Tables 4.2.6.8 and 6.1.1.4'
N N 0.0061 0.0033 'International Tables Vol C Tables 4.2.6.8 and 6.1.1.4'
Si Si 0.0817 0.0704 'International Tables Vol C Tables 4.2.6.8 and 6.1.1.4'
I I -0.4742 1.8119 'International Tables Vol C Tables 4.2.6.8 and 6.1.1.4'
Pt Pt -1.7033 8.3905 'International Tables Vol C Tables 4.2.6.8 and 6.1.1.4'

loop_
_geom_angle_atom_site_label_1
_geom_angle_atom_site_label_2
_geom_angle_atom_site_label_3
_geom_angle
_geom_angle_site_symmetry_1
_geom_angle_site_symmetry_3
_geom_angle_publ_flag
C2 Pt C1 85.7(4) . . ?
C2 Pt N11 90.8(3) . . ?
C1 Pt N11 176.2(3) . . ?
C2 Pt N25 176.3(3) . . ?
C1 Pt N25 90.9(3) . . ?
N11 Pt N25 92.6(2) . . ?
C2 Pt I2 87.3(2) . . ?
C1 Pt I2 87.3(3) . . ?
N11 Pt I2 91.18(17) . . ?
N25 Pt I2 91.21(17) . . ?
C2 Pt I3 90.9(2) . . ?
C1 Pt I3 90.4(3) . . ?
N11 Pt I3 91.06(17) . . ?
N25 Pt I3 90.42(17) . . ?
I2 Pt I3 177.16(2) . . ?
Pt C1 H1A 109.5 . . ?
Pt C1 H1B 109.5 . . ?
H1A C1 H1B 109.5 . . ?
Pt C1 H1C 109.5 . . ?
H1A C1 H1C 109.5 . . ?
H1B C1 H1C 109.5 . . ?
Pt C2 H2A 109.5 . . ?
Pt C2 H2B 109.5 . . ?
H2A C2 H2B 109.5 . . ?
Pt C2 H2C 109.5 . . ?
H2A C2 H2C 109.5 . . ?
H2B C2 H2C 109.5 . . ?
C16 N11 C12 119.3(7) . . ?
C16 N11 Pt 124.0(5) . . ?
C12 N11 Pt 116.3(5) . . ?
N11 C12 C13 123.8(8) . . ?
N11 C12 H12A 118.1 . . ?
C13 C12 H12A 118.1 . . ?
C14 C13 C12 118.5(8) . . ?
C14 C13 H13A 120.8 . . ?
C12 C13 H13A 120.8 . . ?
C13 C14 C15 117.5(8) . . ?
C13 C14 H14A 121.3 . . ?
C15 C14 H14A 121.3 . . ?
C14 C15 C16 121.0(8) . . ?
C14 C15 H15A 119.5 . . ?
C16 C15 H15A 119.5 . . ?
N11 C16 C15 119.7(7) . . ?
N11 C16 Si17 125.3(5) . . ?
C15 C16 Si17 114.8(6) . . ?
C19 Si17 C18 106.8(4) . . ?
C19 Si17 C20 115.3(4) . . ?
C18 Si17 C20 103.4(4) . . ?
C19 Si17 C16 114.9(4) . . ?
C18 Si17 C16 104.4(4) . . ?
C20 Si17 C16 110.7(3) . . ?
Si17 C18 H18A 109.5 . . ?
Si17 C18 H18B 109.5 . . ?
H18A C18 H18B 109.5 . . ?
Si17 C18 H18C 109.5 . . ?
H18A C18 H18C 109.5 . . ?
H18B C18 H18C 109.5 . . ?
Si17 C19 H19A 109.5 . . ?
Si17 C19 H19B 109.5 . . ?
H19A C19 H19B 109.5 . . ?
Si17 C19 H19C 109.5 . . ?
H19A C19 H19C 109.5 . . ?
H19B C19 H19C 109.5 . . ?
N25 C20 C21 120.1(7) . . ?
N25 C20 Si17 124.2(5) . . ?
C21 C20 Si17 115.5(6) . . ?
C22 C21 C20 119.8(8) . . ?
C22 C21 H21A 120.1 . . ?
C20 C21 H21A 120.1 . . ?
C23 C22 C21 119.1(8) . . ?
C23 C22 H22A 120.5 . . ?
C21 C22 H22A 120.5 . . ?
C22 C23 C24 118.0(8) . . ?
C22 C23 H23A 121.0 . . ?
C24 C23 H23A 121.0 . . ?
N25 C24 C23 123.7(8) . . ?
N25 C24 H24A 118.1 . . ?
C23 C24 H24A 118.1 . . ?
C24 N25 C20 119.0(7) . . ?
C24 N25 Pt 116.8(5) . . ?
C20 N25 Pt 123.4(5) . . ?

loop_
_geom_bond_atom_site_label_1
_geom_bond_atom_site_label_2
_geom_bond_distance
_geom_bond_site_symmetry_2
_geom_bond_publ_flag
Pt C2 2.077(8) . ?
Pt C1 2.079(8) . ?
Pt N11 2.210(6) . ?
Pt N25 2.217(6) . ?
Pt I2 2.6283(6) . ?
Pt I3 2.6523(6) . ?
C1 H1A 0.9800 . ?
C1 H1B 0.9800 . ?
C1 H1C 0.9800 . ?
C2 H2A 0.9800 . ?
C2 H2B 0.9800 . ?
C2 H2C 0.9800 . ?
N11 C16 1.329(10) . ?
N11 C12 1.330(10) . ?
C12 C13 1.391(12) . ?
C12 H12A 0.9500 . ?
C13 C14 1.382(13) . ?
C13 H13A 0.9500 . ?
C14 C15 1.387(12) . ?
C14 H14A 0.9500 . ?
C15 C16 1.417(10) . ?
C15 H15A 0.9500 . ?
C16 Si17 1.909(8) . ?
Si17 C19 1.867(9) . ?
Si17 C18 1.877(8) . ?
Si17 C20 1.908(8) . ?
C18 H18A 0.9800 . ?
C18 H18B 0.9800 . ?
C18 H18C 0.9800 . ?
C19 H19A 0.9800 . ?
C19 H19B 0.9800 . ?
C19 H19C 0.9800 . ?
C20 N25 1.358(9) . ?
C20 C21 1.398(10) . ?
C21 C22 1.386(12) . ?
C21 H21A 0.9500 . ?
C22 C23 1.373(13) . ?
C22 H22A 0.9500 . ?
C23 C24 1.390(11) . ?
C23 H23A 0.9500 . ?
C24 N25 1.317(10) . ?
C24 H24A 0.9500 . ?

loop_
_geom_torsion_atom_site_label_1
_geom_torsion_atom_site_label_2
_geom_torsion_atom_site_label_3
_geom_torsion_atom_site_label_4
_geom_torsion
_geom_torsion_site_symmetry_1
_geom_torsion_site_symmetry_2
_geom_torsion_site_symmetry_3
_geom_torsion_site_symmetry_4
_geom_torsion_publ_flag
C2 Pt N11 C16 -137.2(6) . . . . ?
C1 Pt N11 C16 -116(5) . . . . ?
N25 Pt N11 C16 41.4(6) . . . . ?
I2 Pt N11 C16 -49.9(6) . . . . ?
I3 Pt N11 C16 131.9(6) . . . . ?
C2 Pt N11 C12 35.7(6) . . . . ?
C1 Pt N11 C12 57(5) . . . . ?
N25 Pt N11 C12 -145.7(6) . . . . ?
I2 Pt N11 C12 123.0(5) . . . . ?
I3 Pt N11 C12 -55.3(5) . . . . ?
C16 N11 C12 C13 5.4(12) . . . . ?
Pt N11 C12 C13 -167.8(6) . . . . ?
N11 C12 C13 C14 -2.9(12) . . . . ?
C12 C13 C14 C15 -0.2(12) . . . . ?
C13 C14 C15 C16 0.8(12) . . . . ?
C12 N11 C16 C15 -4.6(11) . . . . ?
Pt N11 C16 C15 168.1(5) . . . . ?
C12 N11 C16 Si17 171.2(6) . . . . ?
Pt N11 C16 Si17 -16.1(9) . . . . ?
C14 C15 C16 N11 1.6(12) . . . . ?
C14 C15 C16 Si17 -174.6(6) . . . . ?
N11 C16 Si17 C19 114.3(7) . . . . ?
C15 C16 Si17 C19 -69.7(7) . . . . ?
N11 C16 Si17 C18 -129.1(7) . . . . ?
C15 C16 Si17 C18 46.9(6) . . . . ?
N11 C16 Si17 C20 -18.4(7) . . . . ?
C15 C16 Si17 C20 157.6(5) . . . . ?
C19 Si17 C20 N25 -116.6(6) . . . . ?
C18 Si17 C20 N25 127.2(6) . . . . ?
C16 Si17 C20 N25 15.9(7) . . . . ?
C19 Si17 C20 C21 68.3(7) . . . . ?
C18 Si17 C20 C21 -47.9(7) . . . . ?
C16 Si17 C20 C21 -159.2(6) . . . . ?
N25 C20 C21 C22 -2.2(11) . . . . ?
Si17 C20 C21 C22 173.1(6) . . . . ?
C20 C21 C22 C23 -2.5(12) . . . . ?
C21 C22 C23 C24 4.0(12) . . . . ?
C22 C23 C24 N25 -1.0(13) . . . . ?
C23 C24 N25 C20 -3.7(12) . . . . ?
C23 C24 N25 Pt 167.1(7) . . . . ?
C21 C20 N25 C24 5.2(11) . . . . ?
Si17 C20 N25 C24 -169.7(6) . . . . ?
C21 C20 N25 Pt -165.0(5) . . . . ?
Si17 C20 N25 Pt 20.2(8) . . . . ?
C2 Pt N25 C24 -56(5) . . . . ?
C1 Pt N25 C24 -35.3(6) . . . . ?
N11 Pt N25 C24 146.1(6) . . . . ?
I2 Pt N25 C24 -122.6(6) . . . . ?
I3 Pt N25 C24 55.1(6) . . . . ?
C2 Pt N25 C20 114(5) . . . . ?
C1 Pt N25 C20 135.0(6) . . . . ?
N11 Pt N25 C20 -43.5(6) . . . . ?
I2 Pt N25 C20 47.8(6) . . . . ?
I3 Pt N25 C20 -134.6(6) . . . . ?
